data_7154071
loop_
_publ_author_name
'Wu, Di'
'Ge, Haojie'
'Chen, Zhao'
'Liang, Jinhua'
'Huang, Jie'
'Zhang, Yufeng'
'Chen, Xiaoqiang'
'Meng, Xianggao'
'Liu, Sheng Hua'
'Yin, Jun'

_publ_section_title
;
 Imides modified benzopicenes: synthesis, solid structure and
 optoelectronic properties.
;
_journal_issue 44
_journal_name_full 'Organic &amp; biomolecular chemistry'
_journal_page_first 8902
_journal_page_last 8910
_journal_paper_doi 10.1039/c4ob01486c
_journal_volume 12
_journal_year 2014
_chemical_formula_sum 'C42 H38 N2 O4'
_chemical_formula_weight 634.74
_chemical_name_systematic
; 
 ? 
;
_space_group_IT_number 14
_symmetry_cell_setting monoclinic
_symmetry_space_group_name_Hall '-P 2ybc'
_symmetry_space_group_name_H-M 'P 1 21/c 1'
_atom_sites_solution_hydrogens geom
_atom_sites_solution_primary direct
_atom_sites_solution_secondary difmap
_audit_creation_method SHELXL-97
_cell_angle_alpha 90.00
_cell_angle_beta 93.171(10)
_cell_angle_gamma 90.00
_cell_formula_units_Z 4
_cell_length_a 15.263(3)
_cell_length_b 28.289(5)
_cell_length_c 7.5628(13)
_cell_measurement_reflns_used 3659
_cell_measurement_temperature 298(2)
_cell_measurement_theta_max 42.40
_cell_measurement_theta_min 2.90
_cell_volume 3260.4(10)
_computing_cell_refinement 'Bruker SAINT'
_computing_data_collection 'Bruker APEX2'
_computing_data_reduction 'Bruker SAINT'
_computing_molecular_graphics 'Bruker SHELXTL'
_computing_publication_material 'Bruker SHELXTL'
_computing_structure_refinement 'SHELXL-97 (Sheldrick, 1997)'
_computing_structure_solution 'SHELXS-97 (Sheldrick, 1990)'
_diffrn_ambient_temperature 298(2)
_diffrn_measured_fraction_theta_full 0.969
_diffrn_measured_fraction_theta_max 0.969
_diffrn_measurement_device_type 'Bruker APEX-II CCD'
_diffrn_measurement_method '\f and \w scans'
_diffrn_radiation_monochromator graphite
_diffrn_radiation_source 'fine-focus sealed tube'
_diffrn_radiation_type CuK\a
_diffrn_radiation_wavelength 1.54178
_diffrn_reflns_av_R_equivalents 0.0757
_diffrn_reflns_av_sigmaI/netI 0.0561
_diffrn_reflns_limit_h_max 13
_diffrn_reflns_limit_h_min -13
_diffrn_reflns_limit_k_max 24
_diffrn_reflns_limit_k_min -24
_diffrn_reflns_limit_l_max 6
_diffrn_reflns_limit_l_min -6
_diffrn_reflns_number 13094
_diffrn_reflns_theta_full 42.79
_diffrn_reflns_theta_max 42.79
_diffrn_reflns_theta_min 3.29
_diffrn_standards_number 0
_exptl_absorpt_coefficient_mu 0.658
_exptl_absorpt_correction_T_max 0.9371
_exptl_absorpt_correction_T_min 0.9078
_exptl_absorpt_correction_type none
_exptl_crystal_density_diffrn 1.293
_exptl_crystal_density_meas 0
_exptl_crystal_density_method 'not measured'
_exptl_crystal_F_000 1344
_exptl_crystal_size_max 0.15
_exptl_crystal_size_mid 0.12
_exptl_crystal_size_min 0.10
_refine_diff_density_max 0.566
_refine_diff_density_min -0.317
_refine_diff_density_rms 0.115
_refine_ls_extinction_coef 0.0000(5)
_refine_ls_extinction_expression Fc^*^=kFc[1+0.001xFc^2^\l^3^/sin(2\q)]^-1/4^
_refine_ls_extinction_method SHELXL
_refine_ls_goodness_of_fit_ref 1.412
_refine_ls_hydrogen_treatment mixed
_refine_ls_matrix_type full
_refine_ls_number_parameters 436
_refine_ls_number_reflns 2278
_refine_ls_number_restraints 22
_refine_ls_restrained_S_all 1.462
_refine_ls_R_factor_all 0.1270
_refine_ls_R_factor_gt 0.1105
_refine_ls_shift/su_max 3.544
_refine_ls_shift/su_mean 0.008
_refine_ls_structure_factor_coef Fsqd
_refine_ls_weighting_details 'calc w=1/[\s^2^(Fo^2^)+(0.2000P)^2^+0.0000P] where P=(Fo^2^+2Fc^2^)/3'
_refine_ls_weighting_scheme calc
_refine_ls_wR_factor_gt 0.3010
_refine_ls_wR_factor_ref 0.3210
_reflns_number_gt 1750
_reflns_number_total 2278
_reflns_threshold_expression >2sigma(I)
_cod_data_source_file c4ob01486c2.cif
_cod_data_source_block e:\130911f\work\t
_cod_depositor_comments
;
The following automatic conversions were performed:

'_symmetry_cell_setting' value 'Monoclinic' changed to 'monoclinic'
according to
/usr/data/users/saulius/crontab/automatic-downloads/rss-feeds/RSC/lib/dictionaries/cif_core.dic
dictionary named 'cif_core.dic' version 2.4.2 from 2011-04-26.

Automatic conversion script
Id: cif_fix_values 2281 2013-09-26 08:29:07Z andrius 

 Adding full bibliography for 7154071--7154072.cif.
;
_cod_original_sg_symbol_H-M P2(1)/c
_cod_database_code 7154071

loop_
_symmetry_equiv_pos_as_xyz
'x, y, z'
'-x, y+1/2, -z+1/2'
'-x, -y, -z'
'x, -y-1/2, z-1/2'

loop_
_atom_site_label
_atom_site_type_symbol
_atom_site_fract_x
_atom_site_fract_y
_atom_site_fract_z
_atom_site_U_iso_or_equiv
_atom_site_adp_type
_atom_site_occupancy
_atom_site_symmetry_multiplicity
_atom_site_calc_flag
_atom_site_refinement_flags
O3 O 0.6799(4) 1.0419(3) 0.2086(9) 0.110(2) Uani 1 1 d .
O4 O 0.8278(5) 0.9135(2) 0.0211(9) 0.092(2) Uani 1 1 d .
C25 C 0.4476(6) 0.9176(4) 0.1921(11) 0.069(2) Uani 1 1 d .
H25 H 0.3969 0.8998 0.2036 0.083 Uiso 1 1 calc R
C26 C 0.4496(7) 0.9635(4) 0.2528(11) 0.082(3) Uani 1 1 d .
H26 H 0.4008 0.9763 0.3034 0.098 Uiso 1 1 calc R
C27 C 0.5241(10) 0.9902(3) 0.2382(13) 0.089(3) Uani 1 1 d .
H27 H 0.5243 1.0216 0.2743 0.107 Uiso 1 1 calc R
C17 C 0.3610(8) 0.8426(3) -0.0413(11) 0.070(2) Uani 1 1 d .
H17 H 0.3556 0.8752 -0.0275 0.084 Uiso 1 1 calc R
C16 C 0.2886(7) 0.8179(4) -0.1023(11) 0.081(3) Uani 1 1 d .
H16 H 0.2353 0.8333 -0.1255 0.097 Uiso 1 1 calc R
C15 C 0.2954(7) 0.7695(4) -0.1292(10) 0.075(3) Uani 1 1 d .
H15 H 0.2468 0.7520 -0.1695 0.091 Uiso 1 1 calc R
C14 C 0.3752(8) 0.7479(3) -0.0953(10) 0.066(2) Uani 1 1 d .
H14 H 0.3803 0.7159 -0.1196 0.079 Uiso 1 1 calc R
C5 C 0.4779(6) 0.6681(4) 0.0823(9) 0.061(2) Uani 1 1 d .
H5 H 0.4237 0.6812 0.1043 0.073 Uiso 1 1 calc R
C4 C 0.4913(7) 0.6207(4) 0.1102(10) 0.069(2) Uani 1 1 d .
H4 H 0.4457 0.6018 0.1458 0.083 Uiso 1 1 calc R
C3 C 0.5744(8) 0.6006(3) 0.0850(10) 0.073(3) Uani 1 1 d .
H3 H 0.5839 0.5686 0.1055 0.087 Uiso 1 1 calc R
O1 O 0.7420(4) 0.5658(3) 0.0297(8) 0.101(2) Uani 1 1 d .
O2 O 0.8440(5) 0.7085(2) -0.1319(10) 0.103(2) Uani 1 1 d .
N2 N 0.7553(6) 0.9779(3) 0.1112(10) 0.076(2) Uani 1 1 d D
C10 C 0.6899(6) 0.7554(4) -0.0429(9) 0.058(2) Uani 1 1 d .
H10 H 0.7380 0.7746 -0.0613 0.069 Uiso 1 1 calc R
C8 C 0.6991(6) 0.7068(4) -0.0428(9) 0.053(2) Uani 1 1 d .
N1 N 0.7959(5) 0.6374(4) -0.0407(9) 0.072(2) Uani 1 1 d D
C23 C 0.5988(8) 0.9234(4) 0.1115(10) 0.061(2) Uani 1 1 d .
C24 C 0.5204(7) 0.8963(4) 0.1122(10) 0.057(2) Uani 1 1 d .
C28 C 0.5992(8) 0.9709(4) 0.1701(12) 0.068(2) Uani 1 1 d .
C18 C 0.4430(6) 0.8220(4) 0.0018(9) 0.052(2) Uani 1 1 d .
C13 C 0.4482(6) 0.7721(4) -0.0264(9) 0.054(2) Uani 1 1 d .
C2 C 0.6405(7) 0.6283(4) 0.0307(10) 0.063(2) Uani 1 1 d .
C7 C 0.6286(8) 0.6780(4) 0.0006(9) 0.055(2) Uani 1 1 d .
C29 C 0.6786(10) 0.9997(4) 0.1652(13) 0.084(3) Uani 1 1 d .
C30 C 0.7592(9) 0.9308(4) 0.0605(11) 0.074(3) Uani 1 1 d .
C22 C 0.6758(8) 0.9031(4) 0.0581(10) 0.059(2) Uani 1 1 d .
C21 C 0.6789(6) 0.8564(4) 0.0165(9) 0.064(2) Uani 1 1 d .
H21 H 0.7322 0.8429 -0.0096 0.077 Uiso 1 1 calc R
C20 C 0.6017(7) 0.8278(3) 0.0122(9) 0.053(2) Uani 1 1 d .
C11 C 0.6065(7) 0.7759(3) -0.0147(9) 0.052(2) Uani 1 1 d .
C9 C 0.7847(8) 0.6855(4) -0.0753(11) 0.071(3) Uani 1 1 d .
C31 C 0.8840(6) 0.6169(3) -0.0543(12) 0.091(3) Uani 1 1 d D
H31A H 0.9178 0.6366 -0.1306 0.109 Uiso 1 1 calc R
H31B H 0.8787 0.5858 -0.1077 0.109 Uiso 1 1 calc R
C32 C 0.9329(6) 0.6128(4) 0.1295(15) 0.117(4) Uani 1 1 d D
H32A H 0.9000 0.5918 0.2024 0.140 Uiso 1 1 calc R
H32B H 0.9897 0.5983 0.1147 0.140 Uiso 1 1 calc R
C33 C 0.9467(8) 0.6578(4) 0.2242(16) 0.142(4) Uani 1 1 d D
H33A H 0.8900 0.6704 0.2522 0.170 Uiso 1 1 calc R
H33B H 0.9731 0.6801 0.1457 0.170 Uiso 1 1 calc R
C34 C 1.0042(8) 0.6543(5) 0.3942(18) 0.161(5) Uani 1 1 d D
H34A H 1.0640 0.6475 0.3655 0.193 Uiso 1 1 calc R
H34B H 0.9838 0.6284 0.4653 0.193 Uiso 1 1 calc R
C19 C 0.5224(7) 0.8481(3) 0.0456(9) 0.053(2) Uani 1 1 d .
C12 C 0.5331(7) 0.7483(3) -0.0055(9) 0.054(2) Uani 1 1 d .
C6 C 0.5448(7) 0.6976(3) 0.0207(9) 0.055(2) Uani 1 1 d .
C1 C 0.7295(8) 0.6085(4) 0.0090(11) 0.071(3) Uani 1 1 d .
C37 C 0.8371(7) 1.0046(4) 0.1241(14) 0.105(3) Uani 1 1 d D
H37A H 0.8828 0.9845 0.1771 0.126 Uiso 1 1 calc R
H37B H 0.8300 1.0312 0.2031 0.126 Uiso 1 1 calc R
C38 C 0.8671(9) 1.0232(5) -0.051(3) 0.222(10) Uani 1 1 d D
H38A H 0.9150 1.0448 -0.0218 0.266 Uiso 1 1 calc R
H38B H 0.8924 0.9964 -0.1102 0.266 Uiso 1 1 calc R
C35 C 1.0027(15) 0.6999(7) 0.501(2) 0.241(10) Uani 1 1 d D
H35A H 1.0091 0.7264 0.4217 0.289 Uiso 1 1 calc R
H35B H 0.9457 0.7027 0.5514 0.289 Uiso 1 1 calc R
C36 C 1.0683(17) 0.7032(11) 0.640(4) 0.349(15) Uani 1 1 d D
H36A H 1.0735 0.6735 0.7010 0.524 Uiso 1 1 calc R
H36B H 1.0526 0.7274 0.7219 0.524 Uiso 1 1 calc R
H36C H 1.1234 0.7111 0.5922 0.524 Uiso 1 1 calc R
C40 C 0.8581(11) 1.0646(6) -0.3355(19) 0.178(6) Uani 1 1 d D
H40A H 0.9099 1.0828 -0.2991 0.213 Uiso 1 1 calc R
H40B H 0.8757 1.0389 -0.4108 0.213 Uiso 1 1 calc R
C39 C 0.8149(12) 1.0450(9) -0.173(2) 0.253(10) Uani 1 1 d D
H39A H 0.7861 1.0710 -0.1161 0.304 Uiso 1 1 calc R
H39B H 0.7696 1.0229 -0.2141 0.304 Uiso 1 1 calc R
C42 C 0.7987(17) 1.1437(9) -0.430(4) 0.317(16) Uani 1 1 d D
H42A H 0.8169 1.1538 -0.3121 0.475 Uiso 1 1 calc R
H42B H 0.7425 1.1572 -0.4631 0.475 Uiso 1 1 calc R
H42C H 0.8410 1.1538 -0.5109 0.475 Uiso 1 1 calc R
C41 C 0.7924(11) 1.0954(9) -0.433(3) 0.287(16) Uani 1 1 d D
H41A H 0.7915 1.0860 -0.5566 0.344 Uiso 1 1 calc R
H41B H 0.7354 1.0873 -0.3909 0.344 Uiso 1 1 calc R

loop_
_atom_site_aniso_label
_atom_site_aniso_U_11
_atom_site_aniso_U_22
_atom_site_aniso_U_33
_atom_site_aniso_U_23
_atom_site_aniso_U_13
_atom_site_aniso_U_12
O3 0.118(6) 0.069(5) 0.141(6) -0.018(4) -0.001(4) -0.002(4)
O4 0.079(5) 0.080(5) 0.120(6) 0.000(3) 0.018(4) -0.003(4)
C25 0.073(8) 0.086(8) 0.049(6) -0.001(5) -0.001(5) -0.002(5)
C26 0.094(9) 0.074(8) 0.078(7) -0.018(5) 0.008(5) 0.012(7)
C27 0.111(9) 0.071(7) 0.087(8) -0.020(5) 0.008(6) -0.003(9)
C17 0.070(7) 0.085(6) 0.056(6) -0.008(5) 0.001(5) -0.006(7)
C16 0.075(8) 0.094(9) 0.072(7) -0.009(5) -0.004(5) 0.016(6)
C15 0.070(8) 0.091(8) 0.064(6) 0.002(5) -0.008(5) -0.010(6)
C14 0.070(7) 0.083(6) 0.045(6) 0.006(4) 0.003(5) 0.006(7)
C5 0.078(7) 0.065(7) 0.039(5) -0.003(4) 0.000(4) -0.003(6)
C4 0.076(8) 0.073(8) 0.057(6) 0.002(4) 0.006(4) -0.010(5)
C3 0.095(8) 0.068(6) 0.056(6) 0.001(4) 0.004(5) -0.020(8)
O1 0.109(5) 0.073(5) 0.121(6) -0.004(4) -0.003(4) 0.019(4)
O2 0.089(5) 0.096(5) 0.127(6) 0.007(4) 0.036(4) 0.013(4)
N2 0.080(7) 0.066(7) 0.083(5) -0.007(4) 0.009(4) -0.012(6)
C10 0.057(8) 0.068(8) 0.049(5) 0.003(4) 0.013(4) -0.011(6)
C8 0.043(8) 0.071(9) 0.046(5) -0.007(4) 0.016(4) -0.005(7)
N1 0.073(7) 0.075(7) 0.067(5) -0.006(4) 0.004(4) 0.006(6)
C23 0.085(10) 0.058(9) 0.039(5) 0.002(5) -0.003(5) 0.010(9)
C24 0.058(8) 0.065(8) 0.047(5) 0.006(5) -0.004(5) 0.004(8)
C28 0.075(9) 0.065(9) 0.064(6) -0.002(5) 0.002(5) 0.002(8)
C18 0.043(9) 0.068(8) 0.044(5) 0.001(4) 0.000(4) 0.006(7)
C13 0.039(8) 0.088(9) 0.036(5) -0.001(4) -0.005(4) -0.010(7)
C2 0.088(10) 0.060(9) 0.040(5) -0.007(4) -0.011(5) 0.014(8)
C7 0.061(9) 0.075(10) 0.029(5) -0.007(4) -0.008(4) 0.010(8)
C29 0.119(12) 0.061(9) 0.073(7) 0.003(5) -0.006(6) -0.003(10)
C30 0.096(12) 0.065(9) 0.060(6) 0.007(5) -0.001(5) -0.007(9)
C22 0.077(10) 0.050(8) 0.051(5) 0.002(4) 0.008(5) 0.002(8)
C21 0.070(9) 0.078(9) 0.045(5) 0.006(4) 0.003(4) 0.002(7)
C20 0.045(8) 0.073(9) 0.042(5) 0.003(4) 0.008(4) 0.004(8)
C11 0.051(8) 0.065(8) 0.041(5) 0.001(4) 0.010(4) 0.010(8)
C9 0.080(10) 0.080(10) 0.056(6) 0.000(5) 0.014(5) 0.000(8)
C31 0.080(8) 0.097(7) 0.096(9) -0.008(5) 0.015(6) 0.027(6)
C32 0.082(7) 0.124(9) 0.145(11) -0.005(8) 0.007(7) 0.014(6)
C33 0.143(11) 0.150(11) 0.128(11) -0.001(8) -0.024(9) -0.001(8)
C34 0.101(9) 0.239(16) 0.140(13) -0.006(11) -0.017(9) -0.007(9)
C19 0.057(9) 0.069(8) 0.034(5) 0.007(4) 0.001(4) -0.001(8)
C12 0.054(8) 0.081(10) 0.027(5) -0.002(4) 0.002(4) -0.015(8)
C6 0.074(9) 0.052(7) 0.038(5) 0.003(4) 0.002(4) -0.011(8)
C1 0.083(9) 0.067(8) 0.061(6) -0.004(5) -0.006(5) 0.014(10)
C37 0.129(10) 0.080(7) 0.105(9) 0.002(5) 0.006(6) -0.032(7)
C38 0.146(13) 0.193(14) 0.32(3) 0.142(15) -0.073(15) -0.075(10)
C35 0.30(3) 0.26(2) 0.146(16) -0.064(14) -0.092(16) 0.069(17)
C36 0.37(4) 0.38(3) 0.30(4) -0.15(3) 0.02(3) 0.03(3)
C40 0.199(16) 0.210(14) 0.127(13) 0.039(10) 0.043(11) -0.009(12)
C39 0.202(19) 0.40(3) 0.155(17) 0.072(17) -0.022(13) -0.105(19)
C42 0.29(3) 0.28(3) 0.37(4) 0.06(3) -0.05(3) 0.08(2)
C41 0.125(14) 0.32(3) 0.41(4) -0.16(3) -0.064(18) 0.020(18)

loop_
_atom_type_symbol
_atom_type_description
_atom_type_scat_dispersion_real
_atom_type_scat_dispersion_imag
_atom_type_scat_source
C C 0.0181 0.0091 'International Tables Vol C Tables 4.2.6.8 and 6.1.1.4'
H H 0.0000 0.0000 'International Tables Vol C Tables 4.2.6.8 and 6.1.1.4'
N N 0.0311 0.0180 'International Tables Vol C Tables 4.2.6.8 and 6.1.1.4'
O O 0.0492 0.0322 'International Tables Vol C Tables 4.2.6.8 and 6.1.1.4'

loop_
_geom_angle_atom_site_label_1
_geom_angle_atom_site_label_2
_geom_angle_atom_site_label_3
_geom_angle
C26 C25 C24 122.4(8)
C26 C25 H25 118.8
C24 C25 H25 118.8
C27 C26 C25 119.7(8)
C27 C26 H26 120.2
C25 C26 H26 120.2
C26 C27 C28 121.0(9)
C26 C27 H27 119.5
C28 C27 H27 119.5
C16 C17 C18 124.0(8)
C16 C17 H17 118.0
C18 C17 H17 118.0
C17 C16 C15 119.2(8)
C17 C16 H16 120.4
C15 C16 H16 120.4
C14 C15 C16 118.9(7)
C14 C15 H15 120.5
C16 C15 H15 120.5
C15 C14 C13 122.6(8)
C15 C14 H14 118.7
C13 C14 H14 118.7
C4 C5 C6 121.5(8)
C4 C5 H5 119.2
C6 C5 H5 119.2
C5 C4 C3 120.0(7)
C5 C4 H4 120.0
C3 C4 H4 120.0
C2 C3 C4 119.8(8)
C2 C3 H3 120.1
C4 C3 H3 120.1
C30 N2 C29 123.4(9)
C30 N2 C37 117.8(9)
C29 N2 C37 118.6(9)
C8 C10 C11 119.8(7)
C8 C10 H10 120.1
C11 C10 H10 120.1
C10 C8 C7 119.9(8)
C10 C8 C9 119.9(10)
C7 C8 C9 120.1(11)
C1 N1 C9 123.3(8)
C1 N1 C31 118.3(9)
C9 N1 C31 118.3(9)
C22 C23 C28 119.7(11)
C22 C23 C24 120.2(9)
C28 C23 C24 120.0(11)
C23 C24 C25 116.6(9)
C23 C24 C19 118.1(9)
C25 C24 C19 125.0(11)
C27 C28 C23 119.9(10)
C27 C28 C29 119.5(11)
C23 C28 C29 120.6(11)
C17 C18 C13 115.6(8)
C17 C18 C19 124.6(10)
C13 C18 C19 119.1(8)
C14 C13 C18 119.5(8)
C14 C13 C12 120.3(10)
C18 C13 C12 119.6(8)
C3 C2 C7 121.6(9)
C3 C2 C1 120.9(11)
C7 C2 C1 117.4(10)
C8 C7 C6 120.7(9)
C8 C7 C2 120.9(10)
C6 C7 C2 118.4(10)
O3 C29 N2 120.0(11)
O3 C29 C28 122.0(12)
N2 C29 C28 118.0(10)
O4 C30 N2 120.5(10)
O4 C30 C22 122.3(10)
N2 C30 C22 117.1(10)
C21 C22 C23 120.7(9)
C21 C22 C30 118.1(11)
C23 C22 C30 121.0(10)
C22 C21 C20 121.1(8)
C22 C21 H21 119.5
C20 C21 H21 119.5
C19 C20 C21 119.5(8)
C19 C20 C11 119.3(9)
C21 C20 C11 121.1(10)
C12 C11 C10 121.0(8)
C12 C11 C20 120.6(9)
C10 C11 C20 118.4(10)
O2 C9 N1 120.2(10)
O2 C9 C8 121.8(10)
N1 C9 C8 117.9(10)
N1 C31 C32 111.3(7)
N1 C31 H31A 109.4
C32 C31 H31A 109.4
N1 C31 H31B 109.4
C32 C31 H31B 109.4
H31A C31 H31B 108.0
C33 C32 C31 115.0(8)
C33 C32 H32A 108.5
C31 C32 H32A 108.5
C33 C32 H32B 108.5
C31 C32 H32B 108.5
H32A C32 H32B 107.5
C32 C33 C34 114.6(10)
C32 C33 H33A 108.6
C34 C33 H33A 108.6
C32 C33 H33B 108.6
C34 C33 H33B 108.6
H33A C33 H33B 107.6
C33 C34 C35 111.8(12)
C33 C34 H34A 109.3
C35 C34 H34A 109.3
C33 C34 H34B 109.3
C35 C34 H34B 109.3
H34A C34 H34B 107.9
C20 C19 C18 118.8(9)
C20 C19 C24 119.4(8)
C18 C19 C24 121.7(10)
C11 C12 C6 118.2(9)
C11 C12 C13 117.1(9)
C6 C12 C13 124.7(10)
C7 C6 C5 118.6(9)
C7 C6 C12 118.5(9)
C5 C6 C12 122.6(10)
O1 C1 N1 120.6(10)
O1 C1 C2 119.5(11)
N1 C1 C2 119.9(9)
N2 C37 C38 114.8(9)
N2 C37 H37A 108.6
C38 C37 H37A 108.6
N2 C37 H37B 108.6
C38 C37 H37B 108.6
H37A C37 H37B 107.5
C39 C38 C37 124.5(14)
C39 C38 H38A 106.2
C37 C38 H38A 106.2
C39 C38 H38B 106.2
C37 C38 H38B 106.2
H38A C38 H38B 106.4
C36 C35 C34 114.9(15)
C36 C35 H35A 108.5
C34 C35 H35A 108.5
C36 C35 H35B 108.5
C34 C35 H35B 108.5
H35A C35 H35B 107.5
C35 C36 H36A 109.5
C35 C36 H36B 109.5
H36A C36 H36B 109.5
C35 C36 H36C 109.5
H36A C36 H36C 109.5
H36B C36 H36C 109.5
C41 C40 C39 107.5(16)
C41 C40 H40A 110.2
C39 C40 H40A 110.2
C41 C40 H40B 110.2
C39 C40 H40B 110.2
H40A C40 H40B 108.5
C38 C39 C40 117.1(16)
C38 C39 H39A 108.0
C40 C39 H39A 108.0
C38 C39 H39B 108.0
C40 C39 H39B 108.0
H39A C39 H39B 107.3
C41 C42 H42A 109.5
C41 C42 H42B 109.5
H42A C42 H42B 109.5
C41 C42 H42C 109.5
H42A C42 H42C 109.5
H42B C42 H42C 109.5
C42 C41 C40 121.8(18)
C42 C41 H41A 106.9
C40 C41 H41A 106.9
C42 C41 H41B 106.9
C40 C41 H41B 106.9
H41A C41 H41B 106.7

loop_
_geom_bond_atom_site_label_1
_geom_bond_atom_site_label_2
_geom_bond_distance
O3 C29 1.240(10)
O4 C30 1.208(10)
C25 C26 1.376(10)
C25 C24 1.427(11)
C25 H25 0.9300
C26 C27 1.374(12)
C26 H26 0.9300
C27 C28 1.393(12)
C27 H27 0.9300
C17 C16 1.367(10)
C17 C18 1.402(11)
C17 H17 0.9300
C16 C15 1.389(11)
C16 H16 0.9300
C15 C14 1.373(10)
C15 H15 0.9300
C14 C13 1.385(10)
C14 H14 0.9300
C5 C4 1.371(10)
C5 C6 1.416(10)
C5 H5 0.9300
C4 C3 1.413(11)
C4 H4 0.9300
C3 C2 1.357(10)
C3 H3 0.9300
O1 C1 1.231(9)
O2 C9 1.212(10)
N2 C30 1.390(11)
N2 C29 1.403(12)
N2 C37 1.458(10)
C10 C8 1.382(9)
C10 C11 1.426(10)
C10 H10 0.9300
C8 C7 1.403(10)
C8 C9 1.471(12)
N1 C1 1.372(11)
N1 C9 1.394(11)
N1 C31 1.475(9)
C23 C22 1.389(11)
C23 C28 1.414(11)
C23 C24 1.422(11)
C24 C19 1.453(11)
C28 C29 1.463(12)
C18 C13 1.431(10)
C18 C19 1.442(10)
C13 C12 1.461(10)
C2 C7 1.435(10)
C2 C1 1.487(11)
C7 C6 1.409(10)
C30 C22 1.492(12)
C22 C21 1.360(10)
C21 C20 1.428(11)
C21 H21 0.9300
C20 C19 1.376(10)
C20 C11 1.484(10)
C11 C12 1.371(9)
C31 C32 1.545(11)
C31 H31A 0.9700
C31 H31B 0.9700
C32 C33 1.470(11)
C32 H32A 0.9700
C32 H32B 0.9700
C33 C34 1.520(13)
C33 H33A 0.9700
C33 H33B 0.9700
C34 C35 1.523(15)
C34 H34A 0.9700
C34 H34B 0.9700
C12 C6 1.460(11)
C37 C38 1.519(15)
C37 H37A 0.9700
C37 H37B 0.9700
C38 C39 1.337(15)
C38 H38A 0.9700
C38 H38B 0.9700
C35 C36 1.414(18)
C35 H35A 0.9700
C35 H35B 0.9700
C36 H36A 0.9600
C36 H36B 0.9600
C36 H36C 0.9600
C40 C41 1.492(17)
C40 C39 1.529(15)
C40 H40A 0.9700
C40 H40B 0.9700
C39 H39A 0.9700
C39 H39B 0.9700
C42 C41 1.370(17)
C42 H42A 0.9600
C42 H42B 0.9600
C42 H42C 0.9600
C41 H41A 0.9700
C41 H41B 0.9700

loop_
_geom_torsion_atom_site_label_1
_geom_torsion_atom_site_label_2
_geom_torsion_atom_site_label_3
_geom_torsion_atom_site_label_4
_geom_torsion
C24 C25 C26 C27 -0.5(12)
C25 C26 C27 C28 -2.9(13)
C18 C17 C16 C15 -1.9(12)
C17 C16 C15 C14 -0.6(11)
C16 C15 C14 C13 3.5(11)
C6 C5 C4 C3 2.8(10)
C5 C4 C3 C2 -0.9(11)
C11 C10 C8 C7 -5.7(10)
C11 C10 C8 C9 178.8(6)
C22 C23 C24 C25 171.4(6)
C28 C23 C24 C25 -6.8(10)
C22 C23 C24 C19 -3.7(10)
C28 C23 C24 C19 178.1(6)
C26 C25 C24 C23 5.3(11)
C26 C25 C24 C19 180.0(7)
C26 C27 C28 C23 1.3(13)
C26 C27 C28 C29 -176.8(7)
C22 C23 C28 C27 -174.5(7)
C24 C23 C28 C27 3.8(11)
C22 C23 C28 C29 3.6(11)
C24 C23 C28 C29 -178.2(7)
C16 C17 C18 C13 1.6(10)
C16 C17 C18 C19 172.1(7)
C15 C14 C13 C18 -3.8(10)
C15 C14 C13 C12 -175.3(7)
C17 C18 C13 C14 1.2(9)
C19 C18 C13 C14 -169.9(6)
C17 C18 C13 C12 172.8(6)
C19 C18 C13 C12 1.7(9)
C4 C3 C2 C7 1.0(10)
C4 C3 C2 C1 177.9(6)
C10 C8 C7 C6 8.7(10)
C9 C8 C7 C6 -175.8(6)
C10 C8 C7 C2 -169.4(6)
C9 C8 C7 C2 6.1(10)
C3 C2 C7 C8 175.2(7)
C1 C2 C7 C8 -1.7(9)
C3 C2 C7 C6 -2.9(10)
C1 C2 C7 C6 -179.9(6)
C30 N2 C29 O3 -180.0(7)
C37 N2 C29 O3 5.9(12)
C30 N2 C29 C28 0.7(11)
C37 N2 C29 C28 -173.4(7)
C27 C28 C29 O3 -5.1(13)
C23 C28 C29 O3 176.9(7)
C27 C28 C29 N2 174.2(8)
C23 C28 C29 N2 -3.8(11)
C29 N2 C30 O4 -177.4(8)
C37 N2 C30 O4 -3.2(11)
C29 N2 C30 C22 2.4(11)
C37 N2 C30 C22 176.6(7)
C28 C23 C22 C21 174.1(6)
C24 C23 C22 C21 -4.2(11)
C28 C23 C22 C30 -0.3(11)
C24 C23 C22 C30 -178.6(6)
O4 C30 C22 C21 2.6(11)
N2 C30 C22 C21 -177.2(6)
O4 C30 C22 C23 177.2(8)
N2 C30 C22 C23 -2.6(10)
C23 C22 C21 C20 5.2(10)
C30 C22 C21 C20 179.8(6)
C22 C21 C20 C19 1.9(10)
C22 C21 C20 C11 -173.5(6)
C8 C10 C11 C12 -6.7(10)
C8 C10 C11 C20 170.7(6)
C19 C20 C11 C12 -0.3(9)
C21 C20 C11 C12 175.1(6)
C19 C20 C11 C10 -177.8(6)
C21 C20 C11 C10 -2.3(9)
C1 N1 C9 O2 -174.3(8)
C31 N1 C9 O2 7.1(11)
C1 N1 C9 C8 5.1(10)
C31 N1 C9 C8 -173.5(7)
C10 C8 C9 O2 -12.8(11)
C7 C8 C9 O2 171.7(7)
C10 C8 C9 N1 167.8(6)
C7 C8 C9 N1 -7.7(10)
C1 N1 C31 C32 -80.4(9)
C9 N1 C31 C32 98.3(8)
N1 C31 C32 C33 -59.9(12)
C31 C32 C33 C34 -173.0(10)
C32 C33 C34 C35 -170.0(14)
C21 C20 C19 C18 166.0(6)
C11 C20 C19 C18 -18.5(9)
C21 C20 C19 C24 -9.8(10)
C11 C20 C19 C24 165.7(6)
C17 C18 C19 C20 -152.6(7)
C13 C18 C19 C20 17.6(9)
C17 C18 C19 C24 23.1(10)
C13 C18 C19 C24 -166.7(6)
C23 C24 C19 C20 10.6(9)
C25 C24 C19 C20 -164.0(7)
C23 C24 C19 C18 -165.0(6)
C25 C24 C19 C18 20.4(10)
C10 C11 C12 C6 15.5(9)
C20 C11 C12 C6 -161.9(6)
C10 C11 C12 C13 -163.2(6)
C20 C11 C12 C13 19.4(9)
C14 C13 C12 C11 151.5(7)
C18 C13 C12 C11 -20.0(9)
C14 C13 C12 C6 -27.2(10)
C18 C13 C12 C6 161.3(6)
C8 C7 C6 C5 -173.5(6)
C2 C7 C6 C5 4.6(9)
C8 C7 C6 C12 0.3(9)
C2 C7 C6 C12 178.4(5)
C4 C5 C6 C7 -4.7(10)
C4 C5 C6 C12 -178.3(6)
C11 C12 C6 C7 -12.3(9)
C13 C12 C6 C7 166.4(6)
C11 C12 C6 C5 161.3(7)
C13 C12 C6 C5 -20.0(10)
C9 N1 C1 O1 176.5(7)
C31 N1 C1 O1 -4.9(11)
C9 N1 C1 C2 -0.9(11)
C31 N1 C1 C2 177.8(6)
C3 C2 C1 O1 4.6(11)
C7 C2 C1 O1 -178.4(6)
C3 C2 C1 N1 -178.0(7)
C7 C2 C1 N1 -1.0(10)
C30 N2 C37 C38 81.1(12)
C29 N2 C37 C38 -104.4(11)
N2 C37 C38 C39 46(2)
C33 C34 C35 C36 -167(2)
C37 C38 C39 C40 175.5(14)
C41 C40 C39 C38 -169(2)
C39 C40 C41 C42 106(3)
